data_4084962
loop_
_publ_author_name
'Nagaoka, Masahiro'
'Shima, Takanori'
'Takao, Toshiro'
'Suzuki, Hiroharu'

_publ_section_title
;
 Trinuclear \m3-Silyl Complexes of Ruthenium and Group 9 Metals Having
 3c-2e Interactions and Transformation of a \m3-Silyl Complex of Ru2Ir
 into \m-Silyl and \m3-Silylene Complexes
;
_journal_issue 24
_journal_name_full Organometallics
_journal_page_first 7232
_journal_paper_doi 10.1021/om5010308
_journal_volume 33
_journal_year 2014
_chemical_formula_sum 'C36 H55 Co Ru2 Si'
_chemical_formula_weight 776.96
_chemical_name_systematic
;
 ?
;
_space_group_IT_number 2
_symmetry_cell_setting triclinic
_symmetry_space_group_name_Hall '-P 1'
_symmetry_space_group_name_H-M 'P -1'
_atom_sites_solution_hydrogens geom
_atom_sites_solution_primary direct
_atom_sites_solution_secondary difmap
_audit_creation_method SHELXL-97
_cell_angle_alpha 105.3380(14)
_cell_angle_beta 97.3650(17)
_cell_angle_gamma 107.4590(16)
_cell_formula_units_Z 2
_cell_length_a 10.3813(5)
_cell_length_b 10.8049(5)
_cell_length_c 17.3097(9)
_cell_measurement_reflns_used 17423
_cell_measurement_temperature 123(2)
_cell_measurement_theta_max 27.48
_cell_measurement_theta_min 3.25
_cell_volume 1740.14(15)
_computing_cell_refinement PROCESS-AUTO
_computing_data_collection 'PROCESS-AUTO (Rigaku, 1998)'
_computing_data_reduction 'SHELXS-97 (Sheldrick, 1990)'
_computing_molecular_graphics 'ORTEX (P.McArdle, 1995)'
_computing_publication_material SHELXL-97
_computing_structure_refinement 'SHELXL-97 (Sheldrick, 1997)'
_computing_structure_solution SHELXS-97
_diffrn_ambient_temperature 123(2)
_diffrn_detector_area_resol_mean 10
_diffrn_measured_fraction_theta_full 0.990
_diffrn_measured_fraction_theta_max 0.990
_diffrn_measurement_device_type 'Rigaku R-AXIS RAPID Imaging Plate'
_diffrn_measurement_method \w
_diffrn_radiation_monochromator graphite
_diffrn_radiation_source 'Rigaku Rotating Anode Ultrax18'
_diffrn_radiation_type MoK\a
_diffrn_radiation_wavelength 0.71069
_diffrn_reflns_av_R_equivalents 0.0373
_diffrn_reflns_av_sigmaI/netI 0.0497
_diffrn_reflns_limit_h_max 13
_diffrn_reflns_limit_h_min -13
_diffrn_reflns_limit_k_max 13
_diffrn_reflns_limit_k_min -14
_diffrn_reflns_limit_l_max 22
_diffrn_reflns_limit_l_min -22
_diffrn_reflns_number 17374
_diffrn_reflns_theta_full 27.48
_diffrn_reflns_theta_max 27.48
_diffrn_reflns_theta_min 3.25
_exptl_absorpt_coefficient_mu 1.385
_exptl_absorpt_correction_T_max 1.0000
_exptl_absorpt_correction_T_min 0.5954
_exptl_absorpt_correction_type empirical
_exptl_absorpt_process_details
;
Higashi, T. (1995). Program for Absorption Correction.
Rigaku Corporation, Tokyo, Japan.
;
_exptl_crystal_colour purple
_exptl_crystal_density_diffrn 1.483
_exptl_crystal_density_meas ?
_exptl_crystal_density_method 'not measured'
_exptl_crystal_description platelet
_exptl_crystal_F_000 800
_exptl_crystal_size_max 0.244
_exptl_crystal_size_mid 0.150
_exptl_crystal_size_min 0.063
_refine_diff_density_max 0.618
_refine_diff_density_min -0.641
_refine_diff_density_rms 0.099
_refine_ls_extinction_method none
_refine_ls_goodness_of_fit_ref 1.051
_refine_ls_hydrogen_treatment constr
_refine_ls_matrix_type full
_refine_ls_number_parameters 426
_refine_ls_number_reflns 7899
_refine_ls_number_restraints 0
_refine_ls_restrained_S_all 1.051
_refine_ls_R_factor_all 0.0424
_refine_ls_R_factor_gt 0.0316
_refine_ls_shift/su_max 0.002
_refine_ls_shift/su_mean 0.000
_refine_ls_structure_factor_coef Fsqd
_refine_ls_weighting_details 'calc w=1/[\s^2^(Fo^2^)+(0.0239P)^2^+1.5234P] where P=(Fo^2^+2Fc^2^)/3'
_refine_ls_weighting_scheme calc
_refine_ls_wR_factor_gt 0.0692
_refine_ls_wR_factor_ref 0.0742
_reflns_number_gt 6550
_reflns_number_total 7899
_reflns_threshold_expression >2sigma(I)
_cod_data_source_file om5010308_si_002.cif
_cod_data_source_block 4a
_cod_depositor_comments
;
The following automatic conversions were performed:

'_symmetry_cell_setting' value 'Triclinic' changed to 'triclinic'
according to
/home/saulius/struct/COD-crude-data--automatic-downloads/rss-feeds/ACS/lib/dictionaries/cif_core.dic
dictionary named 'cif_core.dic' version 2.4.2 from
2011-04-26.

'_exptl_absorpt_correction_type' value 'Empirical'
changed to 'empirical' according to
/home/saulius/struct/COD-crude-data--automatic-downloads/rss-feeds/ACS/lib/dictionaries/cif_core.dic
dictionary named 'cif_core.dic' version 2.4.2 from 2011-04-26.

Automatic conversion script
Id: cif_fix_values 2935 2014-11-11 08:27:57Z andrius 

The following automatic conversions were performed:

'_exptl_crystal_density_meas' value 'not measured' was changed to '?'
- the value is perceived as not measured.

Automatic conversion script
Id: cif_fix_values 3008 2015-01-20 13:52:24Z robertas 

 Adding full bibliography for 4084962--4084965.cif.
;
_cod_original_cell_volume 1740.14(14)
_cod_original_sg_symbol_H-M P-1
_cod_database_code 4084962

loop_
_symmetry_equiv_pos_as_xyz
'x, y, z'
'-x, -y, -z'

loop_
_atom_site_label
_atom_site_type_symbol
_atom_site_fract_x
_atom_site_fract_y
_atom_site_fract_z
_atom_site_U_iso_or_equiv
_atom_site_adp_type
_atom_site_occupancy
_atom_site_symmetry_multiplicity
_atom_site_calc_flag
_atom_site_refinement_flags
Ru1 Ru 0.15065(2) 0.90770(2) 0.231086(13) 0.01742(6) Uani 1 1 d .
Ru2 Ru 0.00511(2) 1.10782(2) 0.211138(13) 0.01690(6) Uani 1 1 d .
Co1 Co 0.22933(4) 1.17537(4) 0.34833(2) 0.01692(9) Uani 1 1 d .
Si1 Si 0.24349(8) 1.13408(8) 0.22062(5) 0.01783(16) Uani 1 1 d .
C1 C 0.3768(3) 1.2254(3) 0.17082(17) 0.0203(6) Uani 1 1 d .
C2 C 0.4830(3) 1.1805(3) 0.14786(19) 0.0276(7) Uani 1 1 d .
H2 H 0.4917 1.1012 0.1586 0.041 Uiso 1 1 calc R
C3 C 0.5765(3) 1.2495(4) 0.1096(2) 0.0346(8) Uani 1 1 d .
H3 H 0.6475 1.2166 0.0939 0.073(15) Uiso 1 1 calc R
C4 C 0.5666(4) 1.3655(4) 0.0943(2) 0.0391(8) Uani 1 1 d .
H4 H 0.6305 1.4123 0.0679 0.066(13) Uiso 1 1 calc R
C5 C 0.4640(4) 1.4133(4) 0.1173(2) 0.0402(8) Uani 1 1 d .
H5 H 0.4581 1.4942 0.1077 0.054(12) Uiso 1 1 calc R
C6 C 0.3688(3) 1.3438(3) 0.1547(2) 0.0309(7) Uani 1 1 d .
H6 H 0.2974 1.3769 0.1695 0.054(12) Uiso 1 1 calc R
C7 C 0.0045(3) 0.7167(3) 0.23683(17) 0.0210(6) Uani 1 1 d .
C8 C 0.1318(3) 0.7522(3) 0.29401(18) 0.0221(6) Uani 1 1 d .
C9 C 0.2406(3) 0.7552(3) 0.25075(18) 0.0232(6) Uani 1 1 d .
C10 C 0.1800(3) 0.7212(3) 0.16527(18) 0.0219(6) Uani 1 1 d .
C11 C 0.0348(3) 0.6978(3) 0.15524(17) 0.0216(6) Uani 1 1 d .
C12 C -0.1366(3) 0.6909(3) 0.2553(2) 0.0300(7) Uani 1 1 d .
H12A H -0.1977 0.7050 0.2130 0.037(10) Uiso 1 1 calc R
H12B H -0.1295 0.7543 0.3092 0.075(15) Uiso 1 1 calc R
H12C H -0.1747 0.5964 0.2557 0.062(13) Uiso 1 1 calc R
C13 C 0.1445(4) 0.7734(3) 0.38438(18) 0.0282(7) Uani 1 1 d .
H13A H 0.2398 0.8309 0.4141 0.038(10) Uiso 1 1 calc R
H13B H 0.1215 0.6846 0.3938 0.038(10) Uiso 1 1 calc R
H13C H 0.0806 0.8187 0.4042 0.035(9) Uiso 1 1 calc R
C14 C 0.3859(3) 0.7687(3) 0.2844(2) 0.0331(7) Uani 1 1 d .
H14A H 0.4484 0.8167 0.2554 0.057(12) Uiso 1 1 calc R
H14B H 0.3915 0.6775 0.2766 0.052(11) Uiso 1 1 calc R
H14C H 0.4130 0.8209 0.3432 0.047(11) Uiso 1 1 calc R
C15 C 0.2552(4) 0.7016(3) 0.0968(2) 0.0326(7) Uani 1 1 d .
H15A H 0.3484 0.7711 0.1144 0.046(11) Uiso 1 1 calc R
H15B H 0.2040 0.7109 0.0482 0.061(13) Uiso 1 1 calc R
H15C H 0.2621 0.6102 0.0832 0.031(9) Uiso 1 1 calc R
C16 C -0.0700(4) 0.6487(3) 0.07609(19) 0.0303(7) Uani 1 1 d .
H16A H -0.1566 0.6604 0.0872 0.076(15) Uiso 1 1 calc R
H16B H -0.0873 0.5516 0.0486 0.081(15) Uiso 1 1 calc R
H16C H -0.0349 0.7018 0.0405 0.098(18) Uiso 1 1 calc R
C17 C -0.2017(3) 1.0928(3) 0.23567(19) 0.0260(6) Uani 1 1 d .
C18 C -0.1249(3) 1.2321(3) 0.24269(18) 0.0239(6) Uani 1 1 d .
C19 C -0.0925(3) 1.2346(3) 0.16573(18) 0.0227(6) Uani 1 1 d .
C20 C -0.1506(3) 1.0959(3) 0.10933(18) 0.0232(6) Uani 1 1 d .
C21 C -0.2195(3) 1.0111(3) 0.15287(19) 0.0263(6) Uani 1 1 d .
C22 C -0.2654(4) 1.0454(4) 0.3010(2) 0.0447(9) Uani 1 1 d .
H22A H -0.2078 1.1043 0.3554 0.042(11) Uiso 1 1 calc R
H22B H -0.2714 0.9506 0.2935 0.088(17) Uiso 1 1 calc R
H22C H -0.3586 1.0506 0.2965 0.057(12) Uiso 1 1 calc R
C23 C -0.1033(4) 1.3560(3) 0.3143(2) 0.0361(8) Uani 1 1 d .
H23A H -0.1018 1.3311 0.3648 0.045(11) Uiso 1 1 calc R
H23B H -0.1790 1.3909 0.3056 0.042(10) Uiso 1 1 calc R
H23C H -0.0148 1.4270 0.3193 0.046(11) Uiso 1 1 calc R
C24 C -0.0240(4) 1.3604(3) 0.1447(2) 0.0334(7) Uani 1 1 d .
H24A H 0.0243 1.3377 0.1009 0.046(11) Uiso 1 1 calc R
H24B H 0.0429 1.4300 0.1935 0.044(11) Uiso 1 1 calc R
H24C H -0.0942 1.3962 0.1260 0.053(12) Uiso 1 1 calc R
C25 C -0.1549(4) 1.0528(4) 0.01919(19) 0.0345(8) Uani 1 1 d .
H25A H -0.0733 1.1141 0.0085 0.052(12) Uiso 1 1 calc R
H25B H -0.2391 1.0573 -0.0110 0.069(14) Uiso 1 1 calc R
H25C H -0.1553 0.9587 0.0011 0.043(10) Uiso 1 1 calc R
C26 C -0.3084(4) 0.8635(3) 0.1144(2) 0.0408(9) Uani 1 1 d .
H26A H -0.2704 0.8203 0.0700 0.044(11) Uiso 1 1 calc R
H26B H -0.4028 0.8564 0.0919 0.058(12) Uiso 1 1 calc R
H26C H -0.3101 0.8171 0.1560 0.065(14) Uiso 1 1 calc R
C27 C 0.3189(3) 1.3814(3) 0.41454(17) 0.0249(6) Uani 1 1 d .
C28 C 0.2339(3) 1.3124(3) 0.46109(17) 0.0243(6) Uani 1 1 d .
C29 C 0.2846(3) 1.2124(3) 0.47631(17) 0.0283(7) Uani 1 1 d .
C30 C 0.3992(3) 1.2162(3) 0.43924(18) 0.0306(7) Uani 1 1 d .
C31 C 0.4237(3) 1.3219(3) 0.40310(18) 0.0294(7) Uani 1 1 d .
C32 C 0.3094(4) 1.5006(3) 0.3891(2) 0.0456(10) Uani 1 1 d .
H32A H 0.2138 1.4993 0.3830 0.067(14) Uiso 1 1 calc R
H32B H 0.3369 1.4948 0.3366 0.100 Uiso 1 1 calc R
H32C H 0.3712 1.5858 0.4311 0.076(15) Uiso 1 1 calc R
C33 C 0.1182(4) 1.3485(4) 0.4939(2) 0.0458(10) Uani 1 1 d .
H33A H 0.0975 1.4159 0.4708 0.063(14) Uiso 1 1 calc R
H33B H 0.1462 1.3873 0.5539 0.055(12) Uiso 1 1 calc R
H33C H 0.0355 1.2659 0.4782 0.064(13) Uiso 1 1 calc R
C34 C 0.2319(5) 1.1269(4) 0.5297(2) 0.0481(10) Uani 1 1 d .
H34A H 0.2592 1.0457 0.5169 0.059(13) Uiso 1 1 calc R
H34B H 0.1306 1.0982 0.5192 0.089 Uiso 1 1 calc R
H34C H 0.2717 1.1812 0.5878 0.068(14) Uiso 1 1 calc R
C35 C 0.4854(4) 1.1282(4) 0.4440(2) 0.0482(10) Uani 1 1 d .
H35A H 0.5230 1.1118 0.3947 0.084(16) Uiso 1 1 calc R
H35B H 0.4277 1.0405 0.4476 0.126 Uiso 1 1 calc R
H35C H 0.5618 1.1747 0.4929 0.088(17) Uiso 1 1 calc R
C36 C 0.5490(4) 1.3722(4) 0.3693(2) 0.0473(10) Uani 1 1 d .
H36A H 0.5286 1.4205 0.3314 0.071 Uiso 1 1 calc R
H36B H 0.5725 1.2940 0.3400 0.092(18) Uiso 1 1 calc R
H36C H 0.6273 1.4348 0.4146 0.067(13) Uiso 1 1 calc R
H1A H 0.2618 0.9935 0.1923 0.049(11) Uiso 1 1 d R
H2A H 0.0938 1.1365 0.1531 0.066(13) Uiso 1 1 d R
H3A H 0.2273 1.0328 0.3325 0.092(17) Uiso 1 1 d R
H4A H 0.0830 1.1491 0.3195 0.073(14) Uiso 1 1 d R
H5A H 0.0008 0.9573 0.2074 0.039(10) Uiso 1 1 d R

loop_
_atom_site_aniso_label
_atom_site_aniso_U_11
_atom_site_aniso_U_22
_atom_site_aniso_U_33
_atom_site_aniso_U_23
_atom_site_aniso_U_13
_atom_site_aniso_U_12
Ru1 0.02035(12) 0.01206(11) 0.01806(11) 0.00417(8) 0.00371(9) 0.00399(9)
Ru2 0.01595(11) 0.01414(11) 0.01835(11) 0.00463(9) 0.00177(9) 0.00345(9)
Co1 0.01855(19) 0.01395(18) 0.01408(17) 0.00121(14) 0.00053(15) 0.00399(15)
Si1 0.0187(4) 0.0146(4) 0.0177(4) 0.0043(3) 0.0031(3) 0.0035(3)
C1 0.0176(14) 0.0201(14) 0.0200(13) 0.0060(11) 0.0036(11) 0.0029(12)
C2 0.0241(15) 0.0277(16) 0.0302(16) 0.0123(13) 0.0037(13) 0.0062(13)
C3 0.0207(16) 0.045(2) 0.0355(18) 0.0112(16) 0.0079(14) 0.0084(15)
C4 0.0275(18) 0.044(2) 0.043(2) 0.0178(17) 0.0149(16) 0.0018(16)
C5 0.040(2) 0.0310(18) 0.055(2) 0.0255(17) 0.0177(18) 0.0075(16)
C6 0.0281(17) 0.0249(16) 0.0419(19) 0.0132(14) 0.0131(15) 0.0083(14)
C7 0.0264(15) 0.0121(12) 0.0239(14) 0.0077(11) 0.0058(12) 0.0045(12)
C8 0.0265(15) 0.0139(13) 0.0255(14) 0.0068(11) 0.0057(13) 0.0062(12)
C9 0.0281(16) 0.0162(14) 0.0292(15) 0.0104(12) 0.0085(13) 0.0097(12)
C10 0.0281(15) 0.0113(12) 0.0260(15) 0.0048(11) 0.0080(13) 0.0067(12)
C11 0.0264(15) 0.0112(12) 0.0246(14) 0.0054(11) 0.0058(12) 0.0030(12)
C12 0.0254(16) 0.0283(17) 0.0385(18) 0.0154(15) 0.0108(15) 0.0066(14)
C13 0.0381(18) 0.0212(15) 0.0257(15) 0.0109(13) 0.0051(14) 0.0087(14)
C14 0.0292(17) 0.0293(17) 0.043(2) 0.0148(15) 0.0071(15) 0.0112(15)
C15 0.041(2) 0.0268(17) 0.0322(17) 0.0062(14) 0.0179(16) 0.0146(16)
C16 0.0381(19) 0.0194(15) 0.0251(15) 0.0042(13) -0.0004(14) 0.0040(14)
C17 0.0181(14) 0.0296(16) 0.0339(16) 0.0131(14) 0.0083(13) 0.0098(13)
C18 0.0210(14) 0.0242(15) 0.0273(15) 0.0073(12) 0.0048(13) 0.0100(13)
C19 0.0223(14) 0.0195(14) 0.0267(15) 0.0072(12) 0.0007(12) 0.0099(12)
C20 0.0218(15) 0.0217(14) 0.0239(14) 0.0046(12) -0.0006(12) 0.0090(12)
C21 0.0163(14) 0.0224(15) 0.0357(17) 0.0078(13) -0.0038(13) 0.0058(12)
C22 0.033(2) 0.056(3) 0.053(2) 0.026(2) 0.0219(19) 0.0137(19)
C23 0.0368(19) 0.0356(19) 0.0356(18) 0.0020(15) 0.0075(16) 0.0206(17)
C24 0.0370(19) 0.0248(16) 0.0378(18) 0.0148(15) 0.0003(16) 0.0093(15)
C25 0.040(2) 0.0363(19) 0.0230(15) 0.0034(14) -0.0036(15) 0.0169(17)
C26 0.0240(17) 0.0237(17) 0.062(2) 0.0099(17) -0.0043(17) 0.0001(14)
C27 0.0281(16) 0.0161(14) 0.0185(14) -0.0007(11) -0.0054(12) 0.0006(12)
C28 0.0255(15) 0.0207(14) 0.0160(13) -0.0043(11) 0.0017(12) 0.0033(12)
C29 0.0359(18) 0.0253(16) 0.0150(13) 0.0002(12) -0.0018(13) 0.0070(14)
C30 0.0346(18) 0.0280(16) 0.0199(14) -0.0023(13) -0.0081(13) 0.0124(15)
C31 0.0205(15) 0.0328(17) 0.0175(14) -0.0046(13) -0.0007(12) -0.0018(13)
C32 0.061(3) 0.0185(16) 0.041(2) 0.0069(15) -0.0085(19) 0.0025(17)
C33 0.035(2) 0.051(2) 0.035(2) -0.0075(18) 0.0098(17) 0.0106(19)
C34 0.072(3) 0.037(2) 0.0283(18) 0.0138(16) 0.0075(19) 0.007(2)
C35 0.049(2) 0.050(2) 0.038(2) -0.0004(18) -0.0117(19) 0.028(2)
C36 0.0278(19) 0.057(2) 0.0299(18) -0.0022(18) 0.0025(16) -0.0083(18)

loop_
_atom_type_symbol
_atom_type_description
_atom_type_scat_dispersion_real
_atom_type_scat_dispersion_imag
_atom_type_scat_source
C C 0.0033 0.0016 'International Tables Vol C Tables 4.2.6.8 and 6.1.1.4'
H H 0.0000 0.0000 'International Tables Vol C Tables 4.2.6.8 and 6.1.1.4'
Si Si 0.0817 0.0704 'International Tables Vol C Tables 4.2.6.8 and 6.1.1.4'
Ru Ru -1.2594 0.8363 'International Tables Vol C Tables 4.2.6.8 and 6.1.1.4'
Co Co 0.3494 0.9721 'International Tables Vol C Tables 4.2.6.8 and 6.1.1.4'

loop_
_geom_angle_atom_site_label_1
_geom_angle_atom_site_label_2
_geom_angle_atom_site_label_3
_geom_angle
C10 Ru1 C11 38.56(11)
C10 Ru1 C7 64.40(10)
C11 Ru1 C7 39.09(10)
C10 Ru1 C9 38.32(11)
C11 Ru1 C9 64.56(11)
C7 Ru1 C9 63.93(11)
C10 Ru1 C8 63.63(10)
C11 Ru1 C8 64.21(11)
C7 Ru1 C8 37.76(11)
C9 Ru1 C8 37.87(10)
C10 Ru1 Si1 128.93(8)
C11 Ru1 Si1 140.92(8)
C7 Ru1 Si1 161.51(8)
C9 Ru1 Si1 134.54(8)
C8 Ru1 Si1 154.21(8)
C10 Ru1 Co1 155.99(8)
C11 Ru1 Co1 162.95(8)
C7 Ru1 Co1 126.72(7)
C9 Ru1 Co1 122.36(8)
C8 Ru1 Co1 110.58(7)
Si1 Ru1 Co1 47.632(19)
C10 Ru1 Ru2 142.98(8)
C11 Ru1 Ru2 113.58(8)
C7 Ru1 Ru2 111.40(7)
C9 Ru1 Ru2 174.79(8)
C8 Ru1 Ru2 136.99(7)
Si1 Ru1 Ru2 50.113(19)
Co1 Ru1 Ru2 57.966(10)
C19 Ru2 C20 38.83(10)
C19 Ru2 C18 37.95(11)
C20 Ru2 C18 64.00(11)
C19 Ru2 C17 63.99(11)
C20 Ru2 C17 63.87(11)
C18 Ru2 C17 38.21(11)
C19 Ru2 C21 63.56(11)
C20 Ru2 C21 37.78(11)
C18 Ru2 C21 63.05(11)
C17 Ru2 C21 37.58(11)
C19 Ru2 Si1 124.19(8)
C20 Ru2 Si1 130.27(8)
C18 Ru2 Si1 139.83(8)
C17 Ru2 Si1 165.68(8)
C21 Ru2 Si1 154.34(8)
C19 Ru2 Co1 131.44(8)
C20 Ru2 Co1 169.60(8)
C18 Ru2 Co1 110.53(8)
C17 Ru2 Co1 118.01(8)
C21 Ru2 Co1 149.43(8)
Si1 Ru2 Co1 47.69(2)
C19 Ru2 Ru1 165.73(8)
C20 Ru2 Ru1 130.79(7)
C18 Ru2 Ru1 155.67(8)
C17 Ru2 Ru1 124.29(8)
C21 Ru2 Ru1 114.74(8)
Si1 Ru2 Ru1 50.883(19)
Co1 Ru2 Ru1 57.778(9)
C30 Co1 C27 67.63(12)
C30 Co1 C31 40.15(13)
C27 Co1 C31 40.46(12)
C30 Co1 C28 66.48(12)
C27 Co1 C28 40.59(12)
C31 Co1 C28 67.34(11)
C30 Co1 C29 39.70(13)
C27 Co1 C29 67.17(12)
C31 Co1 C29 67.02(12)
C28 Co1 C29 38.93(12)
C30 Co1 Si1 120.79(10)
C27 Co1 Si1 112.08(9)
C31 Co1 Si1 99.15(8)
C28 Co1 Si1 150.23(9)
C29 Co1 Si1 160.27(9)
C30 Co1 Ru1 111.99(8)
C27 Co1 Ru1 165.84(9)
C31 Co1 Ru1 130.08(9)
C28 Co1 Ru1 153.31(9)
C29 Co1 Ru1 122.30(9)
Si1 Co1 Ru1 55.15(2)
C30 Co1 Ru2 174.82(9)
C27 Co1 Ru2 115.03(9)
C31 Co1 Ru2 139.04(10)
C28 Co1 Ru2 118.54(9)
C29 Co1 Ru2 145.03(9)
Si1 Co1 Ru2 54.33(2)
Ru1 Co1 Ru2 64.256(10)
C1 Si1 Co1 131.09(9)
C1 Si1 Ru2 131.43(10)
Co1 Si1 Ru2 77.99(3)
C1 Si1 Ru1 137.30(9)
Co1 Si1 Ru1 77.22(3)
Ru2 Si1 Ru1 79.00(2)
C2 C1 C6 117.5(3)
C2 C1 Si1 123.4(2)
C6 C1 Si1 119.0(2)
C3 C2 C1 121.2(3)
C4 C3 C2 120.3(3)
C5 C4 C3 119.7(3)
C4 C5 C6 120.3(3)
C5 C6 C1 120.9(3)
C8 C7 C11 107.3(2)
C8 C7 C12 126.6(3)
C11 C7 C12 125.9(3)
C8 C7 Ru1 71.44(16)
C11 C7 Ru1 69.26(15)
C12 C7 Ru1 128.7(2)
C7 C8 C9 109.3(2)
C7 C8 C13 124.2(3)
C9 C8 C13 126.4(3)
C7 C8 Ru1 70.80(16)
C9 C8 Ru1 70.77(16)
C13 C8 Ru1 127.57(19)
C8 C9 C10 107.3(3)
C8 C9 C14 127.2(3)
C10 C9 C14 124.8(3)
C8 C9 Ru1 71.36(16)
C10 C9 Ru1 69.58(15)
C14 C9 Ru1 131.4(2)
C11 C10 C9 109.0(2)
C11 C10 C15 125.7(3)
C9 C10 C15 125.1(3)
C11 C10 Ru1 70.73(15)
C9 C10 Ru1 72.10(15)
C15 C10 Ru1 127.2(2)
C10 C11 C7 107.1(3)
C10 C11 C16 126.9(3)
C7 C11 C16 125.6(3)
C10 C11 Ru1 70.71(15)
C7 C11 Ru1 71.65(15)
C16 C11 Ru1 127.7(2)
C21 C17 C18 107.2(3)
C21 C17 C22 126.4(3)
C18 C17 C22 126.1(3)
C21 C17 Ru2 71.62(16)
C18 C17 Ru2 70.36(16)
C22 C17 Ru2 128.6(2)
C19 C18 C17 108.5(3)
C19 C18 C23 125.3(3)
C17 C18 C23 125.6(3)
C19 C18 Ru2 70.21(16)
C17 C18 Ru2 71.43(16)
C23 C18 Ru2 131.7(2)
C18 C19 C20 107.9(3)
C18 C19 C24 125.6(3)
C20 C19 C24 126.2(3)
C18 C19 Ru2 71.83(16)
C20 C19 Ru2 70.93(16)
C24 C19 Ru2 127.7(2)
C21 C20 C19 107.3(3)
C21 C20 C25 126.0(3)
C19 C20 C25 126.2(3)
C21 C20 Ru2 72.52(17)
C19 C20 Ru2 70.25(16)
C25 C20 Ru2 128.9(2)
C20 C21 C17 109.1(3)
C20 C21 C26 124.5(3)
C17 C21 C26 126.1(3)
C20 C21 Ru2 69.70(17)
C17 C21 Ru2 70.80(17)
C26 C21 Ru2 130.6(2)
C31 C27 C28 107.0(3)
C31 C27 C32 125.4(3)
C28 C27 C32 127.4(3)
C31 C27 Co1 69.86(17)
C28 C27 Co1 70.96(16)
C32 C27 Co1 128.3(2)
C29 C28 C27 108.5(3)
C29 C28 C33 125.3(3)
C27 C28 C33 126.0(3)
C29 C28 Co1 71.05(16)
C27 C28 Co1 68.45(15)
C33 C28 Co1 130.0(2)
C28 C29 C30 107.8(3)
C28 C29 C34 124.7(3)
C30 C29 C34 127.3(3)
C28 C29 Co1 70.02(16)
C30 C29 Co1 68.06(16)
C34 C29 Co1 131.6(2)
C31 C30 C29 109.1(3)
C31 C30 C35 126.3(3)
C29 C30 C35 124.4(3)
C31 C30 Co1 70.31(18)
C29 C30 Co1 72.24(18)
C35 C30 Co1 127.1(2)
C30 C31 C27 107.5(3)
C30 C31 C36 124.9(3)
C27 C31 C36 127.1(3)
C30 C31 Co1 69.54(18)
C27 C31 Co1 69.68(17)
C36 C31 Co1 132.0(2)

loop_
_geom_bond_atom_site_label_1
_geom_bond_atom_site_label_2
_geom_bond_distance
Ru1 C10 2.167(3)
Ru1 C11 2.167(3)
Ru1 C7 2.200(3)
Ru1 C9 2.200(3)
Ru1 C8 2.208(3)
Ru1 Si1 2.4102(8)
Ru1 Co1 2.8641(4)
Ru1 Ru2 3.0495(3)
Ru2 C19 2.172(3)
Ru2 C20 2.182(3)
Ru2 C18 2.194(3)
Ru2 C17 2.208(3)
Ru2 C21 2.219(3)
Ru2 Si1 2.3837(8)
Ru2 Co1 2.8700(4)
Co1 C30 2.058(3)
Co1 C27 2.066(3)
Co1 C31 2.068(3)
Co1 C28 2.100(3)
Co1 C29 2.113(3)
Co1 Si1 2.1699(8)
Si1 C1 1.889(3)
C1 C2 1.393(4)
C1 C6 1.402(4)
C2 C3 1.388(4)
C3 C4 1.378(5)
C4 C5 1.375(5)
C5 C6 1.391(4)
C7 C8 1.426(4)
C7 C11 1.461(4)
C7 C12 1.498(4)
C8 C9 1.430(4)
C8 C13 1.502(4)
C9 C10 1.434(4)
C9 C14 1.494(4)
C10 C11 1.431(4)
C10 C15 1.504(4)
C11 C16 1.493(4)
C17 C21 1.426(4)
C17 C18 1.441(4)
C17 C22 1.507(4)
C18 C19 1.420(4)
C18 C23 1.500(4)
C19 C20 1.447(4)
C19 C24 1.495(4)
C20 C21 1.425(4)
C20 C25 1.496(4)
C21 C26 1.495(4)
C27 C31 1.429(4)
C27 C28 1.445(4)
C27 C32 1.492(4)
C28 C29 1.404(4)
C28 C33 1.502(4)
C29 C30 1.417(5)
C29 C34 1.512(5)
C30 C31 1.416(5)
C30 C35 1.498(5)
C31 C36 1.505(4)

loop_
_geom_torsion_atom_site_label_1
_geom_torsion_atom_site_label_2
_geom_torsion_atom_site_label_3
_geom_torsion_atom_site_label_4
_geom_torsion
C10 Ru1 Ru2 C19 -29.6(3)
C11 Ru1 Ru2 C19 -62.7(3)
C7 Ru1 Ru2 C19 -105.1(3)
C9 Ru1 Ru2 C19 -130.7(9)
C8 Ru1 Ru2 C19 -139.5(3)
Si1 Ru1 Ru2 C19 75.0(3)
Co1 Ru1 Ru2 C19 134.1(3)
C10 Ru1 Ru2 C20 8.91(16)
C11 Ru1 Ru2 C20 -24.15(13)
C7 Ru1 Ru2 C20 -66.54(13)
C9 Ru1 Ru2 C20 -92.2(9)
C8 Ru1 Ru2 C20 -100.97(15)
Si1 Ru1 Ru2 C20 113.51(11)
Co1 Ru1 Ru2 C20 172.64(11)
C10 Ru1 Ru2 C18 129.1(2)
C11 Ru1 Ru2 C18 96.0(2)
C7 Ru1 Ru2 C18 53.6(2)
C9 Ru1 Ru2 C18 28.0(9)
C8 Ru1 Ru2 C18 19.2(2)
Si1 Ru1 Ru2 C18 -126.3(2)
Co1 Ru1 Ru2 C18 -67.2(2)
C10 Ru1 Ru2 C17 92.26(16)
C11 Ru1 Ru2 C17 59.20(13)
C7 Ru1 Ru2 C17 16.81(13)
C9 Ru1 Ru2 C17 -8.8(9)
C8 Ru1 Ru2 C17 -17.62(15)
Si1 Ru1 Ru2 C17 -163.15(10)
Co1 Ru1 Ru2 C17 -104.02(10)
C10 Ru1 Ru2 C21 50.16(16)
C11 Ru1 Ru2 C21 17.10(12)
C7 Ru1 Ru2 C21 -25.29(12)
C9 Ru1 Ru2 C21 -50.9(9)
C8 Ru1 Ru2 C21 -59.72(14)
Si1 Ru1 Ru2 C21 154.75(9)
Co1 Ru1 Ru2 C21 -146.11(9)
C10 Ru1 Ru2 Si1 -104.60(13)
C11 Ru1 Ru2 Si1 -137.65(8)
C7 Ru1 Ru2 Si1 179.95(8)
C9 Ru1 Ru2 Si1 154.3(9)
C8 Ru1 Ru2 Si1 145.52(11)
Co1 Ru1 Ru2 Si1 59.13(2)
C10 Ru1 Ru2 Co1 -163.73(13)
C11 Ru1 Ru2 Co1 163.21(8)
C7 Ru1 Ru2 Co1 120.82(8)
C9 Ru1 Ru2 Co1 95.2(9)
C8 Ru1 Ru2 Co1 86.39(11)
Si1 Ru1 Ru2 Co1 -59.13(2)
C10 Ru1 Co1 C30 -20.6(2)
C11 Ru1 Co1 C30 119.4(3)
C7 Ru1 Co1 C30 89.88(14)
C9 Ru1 Co1 C30 10.04(14)
C8 Ru1 Co1 C30 50.55(13)
Si1 Ru1 Co1 C30 -113.05(11)
Ru2 Ru1 Co1 C30 -176.10(11)
C10 Ru1 Co1 C27 65.0(4)
C11 Ru1 Co1 C27 -155.0(4)
C7 Ru1 Co1 C27 175.5(4)
C9 Ru1 Co1 C27 95.6(4)
C8 Ru1 Co1 C27 136.1(4)
Si1 Ru1 Co1 C27 -27.5(4)
Ru2 Ru1 Co1 C27 -90.5(4)
C10 Ru1 Co1 C31 21.9(2)
C11 Ru1 Co1 C31 161.9(3)
C7 Ru1 Co1 C31 132.36(16)
C9 Ru1 Co1 C31 52.52(15)
C8 Ru1 Co1 C31 93.03(15)
Si1 Ru1 Co1 C31 -70.57(13)
Ru2 Ru1 Co1 C31 -133.62(12)
C10 Ru1 Co1 C28 -101.7(3)
C11 Ru1 Co1 C28 38.3(3)
C7 Ru1 Co1 C28 8.8(2)
C9 Ru1 Co1 C28 -71.0(2)
C8 Ru1 Co1 C28 -30.5(2)
Si1 Ru1 Co1 C28 165.9(2)
Ru2 Ru1 Co1 C28 102.81(19)
C10 Ru1 Co1 C29 -64.0(2)
C11 Ru1 Co1 C29 76.0(3)
C7 Ru1 Co1 C29 46.46(15)
C9 Ru1 Co1 C29 -33.37(14)
C8 Ru1 Co1 C29 7.14(14)
Si1 Ru1 Co1 C29 -156.46(11)
Ru2 Ru1 Co1 C29 140.49(11)
C10 Ru1 Co1 Si1 92.45(19)
C11 Ru1 Co1 Si1 -127.5(3)
C7 Ru1 Co1 Si1 -157.08(10)
C9 Ru1 Co1 Si1 123.09(9)
C8 Ru1 Co1 Si1 163.59(9)
Ru2 Ru1 Co1 Si1 -63.05(3)
C10 Ru1 Co1 Ru2 155.50(18)
C11 Ru1 Co1 Ru2 -64.5(3)
C7 Ru1 Co1 Ru2 -94.02(10)
C9 Ru1 Co1 Ru2 -173.86(9)
C8 Ru1 Co1 Ru2 -133.35(8)
Si1 Ru1 Co1 Ru2 63.05(3)
C19 Ru2 Co1 C30 -122.0(11)
C20 Ru2 Co1 C30 -103.1(12)
C18 Ru2 Co1 C30 -159.6(11)
C17 Ru2 Co1 C30 159.1(11)
C21 Ru2 Co1 C30 128.9(11)
Si1 Ru2 Co1 C30 -19.9(11)
Ru1 Ru2 Co1 C30 44.3(11)
C19 Ru2 Co1 C27 -2.01(14)
C20 Ru2 Co1 C27 16.9(4)
C18 Ru2 Co1 C27 -39.58(13)
C17 Ru2 Co1 C27 -80.89(13)
C21 Ru2 Co1 C27 -111.07(18)
Si1 Ru2 Co1 C27 100.11(10)
Ru1 Ru2 Co1 C27 164.34(10)
C19 Ru2 Co1 C31 -44.01(17)
C20 Ru2 Co1 C31 -25.2(4)
C18 Ru2 Co1 C31 -81.59(15)
C17 Ru2 Co1 C31 -122.90(16)
C21 Ru2 Co1 C31 -153.1(2)
Si1 Ru2 Co1 C31 58.10(13)
Ru1 Ru2 Co1 C31 122.33(13)
C19 Ru2 Co1 C28 43.56(14)
C20 Ru2 Co1 C28 62.4(4)
C18 Ru2 Co1 C28 5.98(13)
C17 Ru2 Co1 C28 -35.32(13)
C21 Ru2 Co1 C28 -65.50(18)
Si1 Ru2 Co1 C28 145.67(10)
Ru1 Ru2 Co1 C28 -150.09(10)
C19 Ru2 Co1 C29 83.43(18)
C20 Ru2 Co1 C29 102.3(4)
C18 Ru2 Co1 C29 45.85(17)
C17 Ru2 Co1 C29 4.55(18)
C21 Ru2 Co1 C29 -25.6(2)
Si1 Ru2 Co1 C29 -174.46(15)
Ru1 Ru2 Co1 C29 -110.22(15)
C19 Ru2 Co1 Si1 -102.11(11)
C20 Ru2 Co1 Si1 -83.3(4)
C18 Ru2 Co1 Si1 -139.69(9)
C17 Ru2 Co1 Si1 179.00(9)
C21 Ru2 Co1 Si1 148.82(15)
Ru1 Ru2 Co1 Si1 64.23(3)
C19 Ru2 Co1 Ru1 -166.35(10)
C20 Ru2 Co1 Ru1 -147.5(4)
C18 Ru2 Co1 Ru1 156.08(8)
C17 Ru2 Co1 Ru1 114.77(9)
C21 Ru2 Co1 Ru1 84.59(15)
Si1 Ru2 Co1 Ru1 -64.23(3)
C30 Co1 Si1 C1 -46.65(17)
C27 Co1 Si1 C1 29.68(16)
C31 Co1 Si1 C1 -10.29(16)
C28 Co1 Si1 C1 49.4(2)
C29 Co1 Si1 C1 -54.0(3)
Ru1 Co1 Si1 C1 -143.33(13)
Ru2 Co1 Si1 C1 135.40(13)
C30 Co1 Si1 Ru2 177.95(11)
C27 Co1 Si1 Ru2 -105.72(10)
C31 Co1 Si1 Ru2 -145.68(10)
C28 Co1 Si1 Ru2 -85.97(18)
C29 Co1 Si1 Ru2 170.6(3)
Ru1 Co1 Si1 Ru2 81.28(2)
C30 Co1 Si1 Ru1 96.68(11)
C27 Co1 Si1 Ru1 173.01(9)
C31 Co1 Si1 Ru1 133.04(10)
C28 Co1 Si1 Ru1 -167.24(17)
C29 Co1 Si1 Ru1 89.3(3)
Ru2 Co1 Si1 Ru1 -81.28(2)
C19 Ru2 Si1 C1 -17.48(16)
C20 Ru2 Si1 C1 31.30(16)
C18 Ru2 Si1 C1 -65.18(17)
C17 Ru2 Si1 C1 -138.7(3)
C21 Ru2 Si1 C1 82.3(2)
Co1 Ru2 Si1 C1 -135.11(12)
Ru1 Ru2 Si1 C1 145.80(12)
C19 Ru2 Si1 Co1 117.62(9)
C20 Ru2 Si1 Co1 166.41(10)
C18 Ru2 Si1 Co1 69.93(13)
C17 Ru2 Si1 Co1 -3.6(3)
C21 Ru2 Si1 Co1 -142.55(19)
Ru1 Ru2 Si1 Co1 -79.10(2)
C19 Ru2 Si1 Ru1 -163.28(9)
C20 Ru2 Si1 Ru1 -114.49(10)
C18 Ru2 Si1 Ru1 149.03(12)
C17 Ru2 Si1 Ru1 75.5(3)
C21 Ru2 Si1 Ru1 -63.45(19)
Co1 Ru2 Si1 Ru1 79.10(2)
C10 Ru1 Si1 C1 -10.08(18)
C11 Ru1 Si1 C1 -63.23(19)
C7 Ru1 Si1 C1 -141.7(3)
C9 Ru1 Si1 C1 41.60(18)
C8 Ru1 Si1 C1 101.0(2)
Co1 Ru1 Si1 C1 138.41(14)
Ru2 Ru1 Si1 C1 -141.57(14)
C10 Ru1 Si1 Co1 -148.50(11)
C11 Ru1 Si1 Co1 158.36(12)
C7 Ru1 Si1 Co1 79.9(2)
C9 Ru1 Si1 Co1 -96.82(11)
C8 Ru1 Si1 Co1 -37.43(18)
Ru2 Ru1 Si1 Co1 80.02(2)
C10 Ru1 Si1 Ru2 131.49(11)
C11 Ru1 Si1 Ru2 78.34(13)
C7 Ru1 Si1 Ru2 -0.1(2)
C9 Ru1 Si1 Ru2 -176.84(11)
C8 Ru1 Si1 Ru2 -117.45(17)
Co1 Ru1 Si1 Ru2 -80.02(2)
Co1 Si1 C1 C2 99.7(3)
Ru2 Si1 C1 C2 -146.6(2)
Ru1 Si1 C1 C2 -21.1(3)
Co1 Si1 C1 C6 -81.2(3)
Ru2 Si1 C1 C6 32.5(3)
Ru1 Si1 C1 C6 158.02(19)
C6 C1 C2 C3 -0.7(5)
Si1 C1 C2 C3 178.4(2)
C1 C2 C3 C4 0.7(5)
C2 C3 C4 C5 0.3(5)
C3 C4 C5 C6 -1.1(6)
C4 C5 C6 C1 1.1(6)
C2 C1 C6 C5 -0.1(5)
Si1 C1 C6 C5 -179.3(3)
C10 Ru1 C7 C8 79.30(17)
C11 Ru1 C7 C8 117.6(2)
C9 Ru1 C7 C8 36.53(16)
Si1 Ru1 C7 C8 -140.8(2)
Co1 Ru1 C7 C8 -75.70(17)
Ru2 Ru1 C7 C8 -140.96(14)
C10 Ru1 C7 C11 -38.25(17)
C9 Ru1 C7 C11 -81.02(18)
C8 Ru1 C7 C11 -117.6(2)
Si1 Ru1 C7 C11 101.6(3)
Co1 Ru1 C7 C11 166.75(13)
Ru2 Ru1 C7 C11 101.49(15)
C10 Ru1 C7 C12 -158.2(3)
C11 Ru1 C7 C12 -119.9(3)
C9 Ru1 C7 C12 159.0(3)
C8 Ru1 C7 C12 122.5(3)
Si1 Ru1 C7 C12 -18.3(4)
Co1 Ru1 C7 C12 46.8(3)
Ru2 Ru1 C7 C12 -18.5(3)
C11 C7 C8 C9 -0.3(3)
C12 C7 C8 C9 174.6(3)
Ru1 C7 C8 C9 -60.59(19)
C11 C7 C8 C13 -176.8(2)
C12 C7 C8 C13 -1.9(4)
Ru1 C7 C8 C13 123.0(3)
C11 C7 C8 Ru1 60.28(18)
C12 C7 C8 Ru1 -124.8(3)
C10 Ru1 C8 C7 -81.51(17)
C11 Ru1 C8 C7 -38.38(16)
C9 Ru1 C8 C7 -119.4(2)
Si1 Ru1 C8 C7 152.60(15)
Co1 Ru1 C8 C7 123.94(14)
Ru2 Ru1 C8 C7 59.29(19)
C10 Ru1 C8 C9 37.91(17)
C11 Ru1 C8 C9 81.04(18)
C7 Ru1 C8 C9 119.4(2)
Si1 Ru1 C8 C9 -88.0(2)
Co1 Ru1 C8 C9 -116.64(16)
Ru2 Ru1 C8 C9 178.71(13)
C10 Ru1 C8 C13 159.6(3)
C11 Ru1 C8 C13 -157.3(3)
C7 Ru1 C8 C13 -118.9(3)
C9 Ru1 C8 C13 121.7(3)
Si1 Ru1 C8 C13 33.7(4)
Co1 Ru1 C8 C13 5.0(3)
Ru2 Ru1 C8 C13 -59.6(3)
C7 C8 C9 C10 0.0(3)
C13 C8 C9 C10 176.3(3)
Ru1 C8 C9 C10 -60.62(18)
C7 C8 C9 C14 -171.0(3)
C13 C8 C9 C14 5.4(5)
Ru1 C8 C9 C14 128.4(3)
C7 C8 C9 Ru1 60.61(19)
C13 C8 C9 Ru1 -123.0(3)
C10 Ru1 C9 C8 -117.4(2)
C11 Ru1 C9 C8 -80.03(18)
C7 Ru1 C9 C8 -36.43(17)
Si1 Ru1 C9 C8 142.41(14)
Co1 Ru1 C9 C8 82.13(17)
Ru2 Ru1 C9 C8 -9.8(10)
C11 Ru1 C9 C10 37.38(16)
C7 Ru1 C9 C10 80.98(18)
C8 Ru1 C9 C10 117.4(2)
Si1 Ru1 C9 C10 -100.18(17)
Co1 Ru1 C9 C10 -160.46(13)
Ru2 Ru1 C9 C10 107.6(9)
C10 Ru1 C9 C14 119.0(3)
C11 Ru1 C9 C14 156.4(3)
C7 Ru1 C9 C14 -160.0(3)
C8 Ru1 C9 C14 -123.6(4)
Si1 Ru1 C9 C14 18.8(3)
Co1 Ru1 C9 C14 -41.5(3)
Ru2 Ru1 C9 C14 -133.4(8)
C8 C9 C10 C11 0.3(3)
C14 C9 C10 C11 171.6(3)
Ru1 C9 C10 C11 -61.43(18)
C8 C9 C10 C15 -174.9(3)
C14 C9 C10 C15 -3.7(5)
Ru1 C9 C10 C15 123.3(3)
C8 C9 C10 Ru1 61.77(19)
C14 C9 C10 Ru1 -127.0(3)
C7 Ru1 C10 C11 38.77(16)
C9 Ru1 C10 C11 118.4(2)
C8 Ru1 C10 C11 80.96(18)
Si1 Ru1 C10 C11 -125.99(15)
Co1 Ru1 C10 C11 162.40(15)
Ru2 Ru1 C10 C11 -53.3(2)
C11 Ru1 C10 C9 -118.4(2)
C7 Ru1 C10 C9 -79.65(18)
C8 Ru1 C10 C9 -37.46(16)
Si1 Ru1 C10 C9 115.59(15)
Co1 Ru1 C10 C9 44.0(3)
Ru2 Ru1 C10 C9 -171.74(13)
C11 Ru1 C10 C15 120.6(3)
C7 Ru1 C10 C15 159.4(3)
C9 Ru1 C10 C15 -120.9(3)
C8 Ru1 C10 C15 -158.4(3)
Si1 Ru1 C10 C15 -5.3(3)
Co1 Ru1 C10 C15 -76.9(3)
Ru2 Ru1 C10 C15 67.3(3)
C9 C10 C11 C7 -0.5(3)
C15 C10 C11 C7 174.7(3)
Ru1 C10 C11 C7 -62.82(18)
C9 C10 C11 C16 -174.5(3)
C15 C10 C11 C16 0.7(5)
Ru1 C10 C11 C16 123.2(3)
C9 C10 C11 Ru1 62.29(19)
C15 C10 C11 Ru1 -122.5(3)
C8 C7 C11 C10 0.5(3)
C12 C7 C11 C10 -174.4(3)
Ru1 C7 C11 C10 62.20(18)
C8 C7 C11 C16 174.6(3)
C12 C7 C11 C16 -0.3(4)
Ru1 C7 C11 C16 -123.7(3)
C8 C7 C11 Ru1 -61.68(19)
C12 C7 C11 Ru1 123.4(3)
C7 Ru1 C11 C10 -116.4(2)
C9 Ru1 C11 C10 -37.14(16)
C8 Ru1 C11 C10 -79.32(18)
Si1 Ru1 C11 C10 93.12(19)
Co1 Ru1 C11 C10 -155.2(2)
Ru2 Ru1 C11 C10 148.20(14)
C10 Ru1 C11 C7 116.4(2)
C9 Ru1 C11 C7 79.26(18)
C8 Ru1 C11 C7 37.08(16)
Si1 Ru1 C11 C7 -150.47(13)
Co1 Ru1 C11 C7 -38.8(4)
Ru2 Ru1 C11 C7 -95.39(16)
C10 Ru1 C11 C16 -122.3(3)
C7 Ru1 C11 C16 121.3(3)
C9 Ru1 C11 C16 -159.4(3)
C8 Ru1 C11 C16 158.4(3)
Si1 Ru1 C11 C16 -29.2(3)
Co1 Ru1 C11 C16 82.5(4)
Ru2 Ru1 C11 C16 25.9(3)
C19 Ru2 C17 C21 79.72(19)
C20 Ru2 C17 C21 36.28(17)
C18 Ru2 C17 C21 116.7(3)
Si1 Ru2 C17 C21 -152.2(3)
Co1 Ru2 C17 C21 -155.21(15)
Ru1 Ru2 C17 C21 -86.82(18)
C19 Ru2 C17 C18 -37.00(17)
C20 Ru2 C17 C18 -80.43(18)
C21 Ru2 C17 C18 -116.7(3)
Si1 Ru2 C17 C18 91.1(4)
Co1 Ru2 C17 C18 88.07(17)
Ru1 Ru2 C17 C18 156.47(14)
C19 Ru2 C17 C22 -158.0(3)
C20 Ru2 C17 C22 158.6(3)
C18 Ru2 C17 C22 -121.0(4)
C21 Ru2 C17 C22 122.3(4)
Si1 Ru2 C17 C22 -29.9(6)
Co1 Ru2 C17 C22 -32.9(3)
Ru1 Ru2 C17 C22 35.5(3)
C21 C17 C18 C19 -1.8(3)
C22 C17 C18 C19 -175.3(3)
Ru2 C17 C18 C19 60.7(2)
C21 C17 C18 C23 169.0(3)
C22 C17 C18 C23 -4.5(5)
Ru2 C17 C18 C23 -128.5(3)
C21 C17 C18 Ru2 -62.6(2)
C22 C17 C18 Ru2 124.0(3)
C20 Ru2 C18 C19 -38.38(17)
C17 Ru2 C18 C19 -118.4(3)
C21 Ru2 C18 C19 -80.77(19)
Si1 Ru2 C18 C19 84.1(2)
Co1 Ru2 C18 C19 131.99(16)
Ru1 Ru2 C18 C19 -171.64(15)
C19 Ru2 C18 C17 118.4(3)
C20 Ru2 C18 C17 80.06(19)
C21 Ru2 C18 C17 37.67(18)
Si1 Ru2 C18 C17 -157.45(14)
Co1 Ru2 C18 C17 -109.58(16)
Ru1 Ru2 C18 C17 -53.2(3)
C19 Ru2 C18 C23 -120.1(4)
C20 Ru2 C18 C23 -158.5(3)
C17 Ru2 C18 C23 121.5(4)
C21 Ru2 C18 C23 159.2(3)
Si1 Ru2 C18 C23 -36.0(4)
Co1 Ru2 C18 C23 11.9(3)
Ru1 Ru2 C18 C23 68.3(4)
C17 C18 C19 C20 0.6(3)
C23 C18 C19 C20 -170.2(3)
Ru2 C18 C19 C20 62.1(2)
C17 C18 C19 C24 174.6(3)
C23 C18 C19 C24 3.8(5)
Ru2 C18 C19 C24 -123.8(3)
C17 C18 C19 Ru2 -61.5(2)
C23 C18 C19 Ru2 127.7(3)
C20 Ru2 C19 C18 117.1(3)
C17 Ru2 C19 C18 37.24(18)
C21 Ru2 C19 C18 79.32(19)
Si1 Ru2 C19 C18 -129.14(16)
Co1 Ru2 C19 C18 -68.2(2)
Ru1 Ru2 C19 C18 165.9(3)
C18 Ru2 C19 C20 -117.1(3)
C17 Ru2 C19 C20 -79.89(19)
C21 Ru2 C19 C20 -37.81(17)
Si1 Ru2 C19 C20 113.73(16)
Co1 Ru2 C19 C20 174.66(13)
Ru1 Ru2 C19 C20 48.8(4)
C20 Ru2 C19 C24 -121.5(3)
C18 Ru2 C19 C24 121.4(3)
C17 Ru2 C19 C24 158.6(3)
C21 Ru2 C19 C24 -159.3(3)
Si1 Ru2 C19 C24 -7.8(3)
Co1 Ru2 C19 C24 53.2(3)
Ru1 Ru2 C19 C24 -72.7(5)
C18 C19 C20 C21 0.8(3)
C24 C19 C20 C21 -173.2(3)
Ru2 C19 C20 C21 63.5(2)
C18 C19 C20 C25 172.9(3)
C24 C19 C20 C25 -1.1(5)
Ru2 C19 C20 C25 -124.4(3)
C18 C19 C20 Ru2 -62.7(2)
C24 C19 C20 Ru2 123.3(3)
C19 Ru2 C20 C21 -116.3(2)
C18 Ru2 C20 C21 -78.83(18)
C17 Ru2 C20 C21 -36.09(17)
Si1 Ru2 C20 C21 146.66(14)
Co1 Ru2 C20 C21 -139.1(4)
Ru1 Ru2 C20 C21 77.83(18)
C18 Ru2 C20 C19 37.52(17)
C17 Ru2 C20 C19 80.25(18)
C21 Ru2 C20 C19 116.3(2)
Si1 Ru2 C20 C19 -97.00(17)
Co1 Ru2 C20 C19 -22.7(5)
Ru1 Ru2 C20 C19 -165.83(13)
C19 Ru2 C20 C25 121.1(4)
C18 Ru2 C20 C25 158.7(3)
C17 Ru2 C20 C25 -158.6(3)
C21 Ru2 C20 C25 -122.5(3)
Si1 Ru2 C20 C25 24.1(3)
Co1 Ru2 C20 C25 98.4(5)
Ru1 Ru2 C20 C25 -44.7(3)
C19 C20 C21 C17 -2.0(3)
C25 C20 C21 C17 -174.1(3)
Ru2 C20 C21 C17 60.1(2)
C19 C20 C21 C26 172.0(3)
C25 C20 C21 C26 -0.1(5)
Ru2 C20 C21 C26 -126.0(3)
C19 C20 C21 Ru2 -62.0(2)
C25 C20 C21 Ru2 125.8(3)
C18 C17 C21 C20 2.3(3)
C22 C17 C21 C20 175.8(3)
Ru2 C17 C21 C20 -59.4(2)
C18 C17 C21 C26 -171.5(3)
C22 C17 C21 C26 1.9(5)
Ru2 C17 C21 C26 126.8(3)
C18 C17 C21 Ru2 61.7(2)
C22 C17 C21 Ru2 -124.9(3)
C19 Ru2 C21 C20 38.87(16)
C18 Ru2 C21 C20 81.55(18)
C17 Ru2 C21 C20 119.9(2)
Si1 Ru2 C21 C20 -75.6(2)
Co1 Ru2 C21 C20 166.56(13)
Ru1 Ru2 C21 C20 -125.42(15)
C19 Ru2 C21 C17 -80.99(18)
C20 Ru2 C21 C17 -119.9(2)
C18 Ru2 C21 C17 -38.30(17)
Si1 Ru2 C21 C17 164.56(16)
Co1 Ru2 C21 C17 46.7(2)
Ru1 Ru2 C21 C17 114.73(16)
C19 Ru2 C21 C26 157.5(4)
C20 Ru2 C21 C26 118.6(4)
C18 Ru2 C21 C26 -159.8(4)
C17 Ru2 C21 C26 -121.5(4)
Si1 Ru2 C21 C26 43.1(4)
Co1 Ru2 C21 C26 -74.8(4)
Ru1 Ru2 C21 C26 -6.8(3)
C30 Co1 C27 C31 37.69(18)
C28 Co1 C27 C31 117.1(3)
C29 Co1 C27 C31 80.85(19)
Si1 Co1 C27 C31 -77.80(18)
Ru1 Co1 C27 C31 -53.7(4)
Ru2 Co1 C27 C31 -137.46(16)
C30 Co1 C27 C28 -79.45(19)
C31 Co1 C27 C28 -117.1(3)
C29 Co1 C27 C28 -36.30(18)
Si1 Co1 C27 C28 165.05(15)
Ru1 Co1 C27 C28 -170.8(3)
Ru2 Co1 C27 C28 105.39(16)
C30 Co1 C27 C32 157.5(4)
C31 Co1 C27 C32 119.8(4)
C28 Co1 C27 C32 -123.1(4)
C29 Co1 C27 C32 -159.4(4)
Si1 Co1 C27 C32 42.0(3)
Ru1 Co1 C27 C32 66.1(5)
Ru2 Co1 C27 C32 -17.7(3)
C31 C27 C28 C29 -0.9(3)
C32 C27 C28 C29 -175.8(3)
Co1 C27 C28 C29 60.0(2)
C31 C27 C28 C33 174.5(3)
C32 C27 C28 C33 -0.4(5)
Co1 C27 C28 C33 -124.6(3)
C31 C27 C28 Co1 -60.89(19)
C32 C27 C28 Co1 124.2(3)
C30 Co1 C28 C29 -37.2(2)
C27 Co1 C28 C29 -119.7(3)
C31 Co1 C28 C29 -81.0(2)
Si1 Co1 C28 C29 -148.50(18)
Ru1 Co1 C28 C29 55.3(3)
Ru2 Co1 C28 C29 144.22(16)
C30 Co1 C28 C27 82.5(2)
C31 Co1 C28 C27 38.73(19)
C29 Co1 C28 C27 119.7(3)
Si1 Co1 C28 C27 -28.8(3)
Ru1 Co1 C28 C27 175.03(15)
Ru2 Co1 C28 C27 -96.05(17)
C30 Co1 C28 C33 -157.8(4)
C27 Co1 C28 C33 119.6(4)
C31 Co1 C28 C33 158.4(4)
C29 Co1 C28 C33 -120.6(4)
Si1 Co1 C28 C33 90.9(4)
Ru1 Co1 C28 C33 -65.3(4)
Ru2 Co1 C28 C33 23.6(4)
C27 C28 C29 C30 -0.7(3)
C33 C28 C29 C30 -176.1(3)
Co1 C28 C29 C30 57.7(2)
C27 C28 C29 C34 174.2(3)
C33 C28 C29 C34 -1.2(5)
Co1 C28 C29 C34 -127.4(3)
C27 C28 C29 Co1 -58.39(19)
C33 C28 C29 Co1 126.2(3)
C30 Co1 C29 C28 119.8(3)
C27 Co1 C29 C28 37.81(18)
C31 Co1 C29 C28 81.9(2)
Si1 Co1 C29 C28 129.8(2)
Ru1 Co1 C29 C28 -154.09(15)
Ru2 Co1 C29 C28 -63.7(2)
C27 Co1 C29 C30 -82.0(2)
C31 Co1 C29 C30 -37.91(19)
C28 Co1 C29 C30 -119.8(3)
Si1 Co1 C29 C30 10.0(4)
Ru1 Co1 C29 C30 86.10(19)
Ru2 Co1 C29 C30 176.52(15)
C30 Co1 C29 C34 -121.1(4)
C27 Co1 C29 C34 156.9(4)
C31 Co1 C29 C34 -159.0(4)
C28 Co1 C29 C34 119.1(4)
Si1 Co1 C29 C34 -111.1(4)
Ru1 Co1 C29 C34 -35.0(4)
Ru2 Co1 C29 C34 55.4(4)
C28 C29 C30 C31 2.0(3)
C34 C29 C30 C31 -172.7(3)
Co1 C29 C30 C31 60.9(2)
C28 C29 C30 C35 177.8(3)
C34 C29 C30 C35 3.1(5)
Co1 C29 C30 C35 -123.3(3)
C28 C29 C30 Co1 -58.9(2)
C34 C29 C30 Co1 126.3(3)
C27 Co1 C30 C31 -37.97(17)
C28 Co1 C30 C31 -82.21(18)
C29 Co1 C30 C31 -118.7(2)
Si1 Co1 C30 C31 65.21(18)
Ru1 Co1 C30 C31 126.74(15)
Ru2 Co1 C30 C31 84.0(11)
C27 Co1 C30 C29 80.72(19)
C31 Co1 C30 C29 118.7(2)
C28 Co1 C30 C29 36.48(18)
Si1 Co1 C30 C29 -176.10(15)
Ru1 Co1 C30 C29 -114.57(16)
Ru2 Co1 C30 C29 -157.3(10)
C27 Co1 C30 C35 -159.2(4)
C31 Co1 C30 C35 -121.2(4)
C28 Co1 C30 C35 156.6(4)
C29 Co1 C30 C35 120.1(4)
Si1 Co1 C30 C35 -56.0(4)
Ru1 Co1 C30 C35 5.5(4)
Ru2 Co1 C30 C35 -37.3(13)
C29 C30 C31 C27 -2.6(3)
C35 C30 C31 C27 -178.3(3)
Co1 C30 C31 C27 59.6(2)
C29 C30 C31 C36 170.2(3)
C35 C30 C31 C36 -5.5(5)
Co1 C30 C31 C36 -127.7(3)
C29 C30 C31 Co1 -62.2(2)
C35 C30 C31 Co1 122.2(3)
C28 C27 C31 C30 2.1(3)
C32 C27 C31 C30 177.1(3)
Co1 C27 C31 C30 -59.5(2)
C28 C27 C31 C36 -170.4(3)
C32 C27 C31 C36 4.6(5)
Co1 C27 C31 C36 128.0(3)
C28 C27 C31 Co1 61.60(19)
C32 C27 C31 Co1 -123.4(3)
C27 Co1 C31 C30 118.7(2)
C28 Co1 C31 C30 79.87(19)
C29 Co1 C31 C30 37.49(17)
Si1 Co1 C31 C30 -127.82(16)
Ru1 Co1 C31 C30 -76.20(18)
Ru2 Co1 C31 C30 -172.13(13)
C30 Co1 C31 C27 -118.7(2)
C28 Co1 C31 C27 -38.86(17)
C29 Co1 C31 C27 -81.24(19)
Si1 Co1 C31 C27 113.45(16)
Ru1 Co1 C31 C27 165.07(13)
Ru2 Co1 C31 C27 69.1(2)
C30 Co1 C31 C36 119.1(4)
C27 Co1 C31 C36 -122.2(4)
C28 Co1 C31 C36 -161.1(4)
C29 Co1 C31 C36 156.6(4)
Si1 Co1 C31 C36 -8.7(4)
Ru1 Co1 C31 C36 42.9(4)
Ru2 Co1 C31 C36 -53.1(4)
